data_4113841
loop_
_publ_author_name
'Mark P. Mehn'
'Kiyoshi Fujisawa'
'Eric L. Hegg'
'Lawrence Que'

_publ_section_title
;
 Oxygen Activation by Nonheme Iron(II) Complexes: \a-Keto Carboxylate
 versus Carboxylate
;
_journal_name_full 'Journal of the American Chemical Society'
_journal_page_first 7828
_journal_page_last 7842
_journal_paper_doi 10.1021/ja028867f
_journal_volume 125
_journal_year 2003
_chemical_formula_moiety 'C48 H37 B Fe N6 O3'
_chemical_formula_sum 'C48 H37 B Fe N6 O3'
_chemical_formula_weight 812.49
_chemical_name_common 01119
_chemical_name_systematic
; 
 ? 
;
_space_group_IT_number 29
_symmetry_cell_setting orthorhombic
_symmetry_space_group_name_Hall 'P 2c -2ac'
_symmetry_space_group_name_H-M 'P c a 21'
_atom_sites_solution_hydrogens geom
_atom_sites_solution_primary direct
_atom_sites_solution_secondary difmap
_audit_creation_method SHELXL-97
_cell_angle_alpha 90.00
_cell_angle_beta 90.00
_cell_angle_gamma 90.00
_cell_formula_units_Z 8
_cell_length_a 18.125(1)
_cell_length_b 16.326(1)
_cell_length_c 27.145(2)
_cell_measurement_reflns_used 2476
_cell_measurement_temperature 173(2)
_cell_volume 8032.4(9)
_computing_cell_refinement 'SAINT, Bruker'
_computing_data_collection 'SMART, Bruker'
_computing_data_reduction 'SAINT, Bruker'
_computing_molecular_graphics 'SHELXTL, Bruker'
_computing_structure_refinement SHELXL-97
_computing_structure_solution SHELXS-97
_diffrn_ambient_temperature 173(2)
_diffrn_measured_fraction_theta_full 0.999
_diffrn_measured_fraction_theta_max 0.999
_diffrn_measurement_device_type 'Siemens SMART Platform CCD'
_diffrn_measurement_method 'area detector, omega scans'
_diffrn_radiation_monochromator graphite
_diffrn_radiation_source 'normal-focus sealed tube'
_diffrn_radiation_type MoK\a
_diffrn_radiation_wavelength 0.71073
_diffrn_reflns_av_R_equivalents 0.1014
_diffrn_reflns_av_sigmaI/netI 0.1519
_diffrn_reflns_limit_h_max 21
_diffrn_reflns_limit_h_min -19
_diffrn_reflns_limit_k_max 18
_diffrn_reflns_limit_k_min -19
_diffrn_reflns_limit_l_max 32
_diffrn_reflns_limit_l_min -32
_diffrn_reflns_number 45542
_diffrn_reflns_theta_full 25.03
_diffrn_reflns_theta_max 25.03
_diffrn_reflns_theta_min 1.25
_exptl_absorpt_coefficient_mu 0.427
_exptl_absorpt_correction_T_max 1.000000
_exptl_absorpt_correction_T_min 0.678892
_exptl_absorpt_correction_type multi-scan
_exptl_absorpt_process_details 'SADABS, R. Blessing, 1995'
_exptl_crystal_colour orange
_exptl_crystal_density_diffrn 1.344
_exptl_crystal_description block
_exptl_crystal_F_000 3376
_exptl_crystal_size_max 0.28
_exptl_crystal_size_mid 0.16
_exptl_crystal_size_min 0.13
_refine_diff_density_max 0.718
_refine_diff_density_min -0.361
_refine_diff_density_rms 0.086
_refine_ls_abs_structure_details 'Flack H D (1983), Acta Cryst. A39, 876-881'
_refine_ls_abs_structure_Flack 0.30(5)
_refine_ls_extinction_method none
_refine_ls_goodness_of_fit_ref 1.006
_refine_ls_hydrogen_treatment riding
_refine_ls_matrix_type full
_refine_ls_number_parameters 844
_refine_ls_number_reflns 13993
_refine_ls_number_restraints 755
_refine_ls_restrained_S_all 1.009
_refine_ls_R_factor_all 0.1515
_refine_ls_R_factor_gt 0.0633
_refine_ls_shift/su_max 0.001
_refine_ls_shift/su_mean 0.000
_refine_ls_structure_factor_coef Fsqd
_refine_ls_weighting_details
; calc 
 [0.00000+1.00000exp(1.20(sin\q/\l)^2^)]/ 
   [\s^2^(Fo^2^)+0.0000+0.0000*P+(0.0661P)^2^+0.0000sin\q/\l] 
 where P = 0.33333Fo^2^ + 0.66667Fc^2^ 
;
_refine_ls_weighting_scheme calc
_refine_ls_wR_factor_gt 0.1402
_refine_ls_wR_factor_ref 0.1631
_reflns_number_gt 6300
_reflns_number_total 13993
_reflns_threshold_expression >2sigma(I)
_cod_data_source_file ja028867fsi20021008_062216_1.cif
_cod_data_source_block 01119
_cod_original_cell_volume 8032.3(9)
_cod_database_code 4113841

loop_
_symmetry_equiv_pos_as_xyz
'x, y, z'
'-x, -y, z+1/2'
'x+1/2, -y, z'
'-x+1/2, y, z+1/2'

loop_
_atom_site_label
_atom_site_type_symbol
_atom_site_fract_x
_atom_site_fract_y
_atom_site_fract_z
_atom_site_U_iso_or_equiv
_atom_site_adp_type
_atom_site_occupancy
_atom_site_symmetry_multiplicity
_atom_site_calc_flag
_atom_site_refinement_flags
Fe1 Fe 0.85752(8) 1.00859(8) 0.97707(6) 0.0262(5) Uani 1 1 d D
O1 O 0.8113(3) 1.0415(4) 0.91463(19) 0.0408(8) Uani 1 1 d D
O2 O 0.8973(3) 0.9131(3) 0.9243(2) 0.0375(7) Uani 1 1 d D
O3 O 0.8031(5) 1.0150(4) 0.8335(3) 0.0626(11) Uani 1 1 d D
C1 C 0.8226(7) 1.0019(5) 0.8747(3) 0.0346(9) Uani 1 1 d D
C2 C 0.8721(5) 0.9242(5) 0.8827(3) 0.0387(12) Uani 1 1 d D
C3 C 0.8857(5) 0.8664(6) 0.8413(3) 0.0529(14) Uani 1 1 d D
H3A H 0.8865 0.8102 0.8539 0.079 Uiso 1 1 calc R
H3B H 0.9333 0.8791 0.8259 0.079 Uiso 1 1 calc R
H3C H 0.8463 0.8719 0.8168 0.079 Uiso 1 1 calc R
B1 B 0.8782(7) 1.0110(5) 1.0910(4) 0.0271(11) Uani 1 1 d D
H1B H 0.8861 1.0108 1.1274 0.033 Uiso 1 1 calc R
N11 N 0.8181(4) 1.1013(4) 1.0277(3) 0.0280(9) Uani 1 1 d D
N12 N 0.8308(5) 1.0843(5) 1.0768(3) 0.0264(9) Uani 1 1 d D
N21 N 0.9581(4) 1.0165(4) 1.0138(3) 0.0285(15) Uani 1 1 d D
N22 N 0.9547(4) 1.0163(4) 1.0643(3) 0.0281(14) Uani 1 1 d D
N31 N 0.8203(4) 0.9177(4) 1.0266(3) 0.0277(15) Uani 1 1 d D
N32 N 0.8389(4) 0.9300(5) 1.0753(3) 0.0279(14) Uani 1 1 d D
C7 C 0.8045(2) 1.2156(4) 0.9404(2) 0.037(2) Uani 1 1 d GDU
H7A H 0.8532 1.1947 0.9437 0.045 Uiso 1 1 calc R
C8 C 0.7820(3) 1.2503(4) 0.89617(18) 0.042(2) Uani 1 1 d GDU
H8A H 0.8152 1.2531 0.8692 0.050 Uiso 1 1 calc R
C9 C 0.7108(3) 1.2810(4) 0.89142(18) 0.040(2) Uani 1 1 d GDU
H9A H 0.6953 1.3047 0.8612 0.049 Uiso 1 1 calc R
C10 C 0.6621(2) 1.2769(4) 0.9309(2) 0.045(2) Uani 1 1 d GDU
H10A H 0.6135 1.2978 0.9277 0.054 Uiso 1 1 calc R
C11 C 0.6847(3) 1.2422(4) 0.97520(19) 0.037(2) Uani 1 1 d GDU
H11A H 0.6515 1.2394 1.0022 0.045 Uiso 1 1 calc R
C12 C 0.7559(3) 1.2115(3) 0.97994(17) 0.0284(18) Uani 1 1 d GDU
C13 C 0.7784(5) 1.1706(6) 1.0266(3) 0.027(2) Uani 1 1 d DU
C14 C 0.7657(5) 1.1999(6) 1.0749(3) 0.028(2) Uani 1 1 d DU
H14A H 0.7392 1.2476 1.0844 0.034 Uiso 1 1 calc R
C15 C 0.8007(5) 1.1429(6) 1.1054(3) 0.026(2) Uani 1 1 d DU
C16 C 0.8052(3) 1.1464(4) 1.16022(15) 0.033(2) Uani 1 1 d GDU
C17 C 0.7905(3) 1.0768(3) 1.1880(2) 0.053(2) Uani 1 1 d GDU
H17A H 0.7790 1.0266 1.1721 0.064 Uiso 1 1 calc R
C18 C 0.7929(3) 1.0806(4) 1.2391(2) 0.061(3) Uani 1 1 d GDU
H18A H 0.7829 1.0330 1.2581 0.074 Uiso 1 1 calc R
C19 C 0.8098(4) 1.1540(4) 1.26248(15) 0.071(3) Uani 1 1 d GDU
H19A H 0.8114 1.1566 1.2974 0.085 Uiso 1 1 calc R
C20 C 0.8244(4) 1.2236(3) 1.2347(2) 0.065(2) Uani 1 1 d GDU
H20A H 0.8360 1.2738 1.2506 0.078 Uiso 1 1 calc R
C21 C 0.8221(3) 1.2198(3) 1.1835(2) 0.054(2) Uani 1 1 d GDU
H21A H 0.8321 1.2674 1.1645 0.065 Uiso 1 1 calc R
C22 C 1.0113(3) 1.0598(3) 0.9143(2) 0.042(2) Uani 1 1 d GDU
H22A H 0.9744 1.0966 0.9257 0.050 Uiso 1 1 calc R
C23 C 1.0271(3) 1.0546(3) 0.8643(2) 0.050(2) Uani 1 1 d GDU
H23A H 1.0010 1.0878 0.8415 0.060 Uiso 1 1 calc R
C24 C 1.0812(4) 1.0009(4) 0.84773(18) 0.050(3) Uani 1 1 d GDU
H24A H 1.0919 0.9973 0.8136 0.060 Uiso 1 1 calc R
C25 C 1.1194(3) 0.9523(3) 0.8812(2) 0.053(2) Uani 1 1 d GDU
H25A H 1.1564 0.9156 0.8698 0.064 Uiso 1 1 calc R
C26 C 1.1036(3) 0.9576(3) 0.9312(2) 0.044(2) Uani 1 1 d GDU
H26A H 1.1298 0.9244 0.9540 0.053 Uiso 1 1 calc R
C27 C 1.0496(3) 1.0113(4) 0.94776(17) 0.027(2) Uani 1 1 d GDU
C28 C 1.0299(5) 1.0096(5) 1.0010(4) 0.025(2) Uani 1 1 d DU
C29 C 1.0713(6) 1.0070(5) 1.0438(4) 0.030(3) Uani 1 1 d DU
H29A H 1.1236 1.0036 1.0458 0.036 Uiso 1 1 calc R
C30 C 1.0248(6) 1.0100(5) 1.0814(4) 0.032(3) Uani 1 1 d DU
C31 C 1.0420(4) 1.0128(4) 1.13606(19) 0.040(2) Uani 1 1 d GDU
C32 C 1.0912(4) 0.9545(4) 1.1539(2) 0.056(2) Uani 1 1 d GDU
H32A H 1.1141 0.9172 1.1319 0.068 Uiso 1 1 calc R
C33 C 1.1067(4) 0.9509(4) 1.2040(3) 0.072(3) Uani 1 1 d GDU
H33A H 1.1403 0.9111 1.2162 0.087 Uiso 1 1 calc R
C34 C 1.0731(4) 1.0055(4) 1.23625(19) 0.065(3) Uani 1 1 d GDU
H34A H 1.0837 1.0030 1.2705 0.078 Uiso 1 1 calc R
C35 C 1.0239(4) 1.0637(4) 1.2184(2) 0.065(3) Uani 1 1 d GDU
H35A H 1.0009 1.1010 1.2405 0.078 Uiso 1 1 calc R
C36 C 1.0084(3) 1.0674(3) 1.1683(2) 0.051(2) Uani 1 1 d GDU
H36A H 0.9748 1.1072 1.1561 0.061 Uiso 1 1 calc R
C37 C 0.7245(3) 0.8634(3) 0.9425(2) 0.034(2) Uani 1 1 d GDU
H37A H 0.7141 0.9186 0.9510 0.041 Uiso 1 1 calc R
C38 C 0.7029(3) 0.8328(3) 0.89695(19) 0.040(2) Uani 1 1 d GDU
H38A H 0.6777 0.8671 0.8743 0.048 Uiso 1 1 calc R
C39 C 0.7182(3) 0.7519(3) 0.88457(18) 0.038(2) Uani 1 1 d GDU
H39A H 0.7035 0.7310 0.8534 0.045 Uiso 1 1 calc R
C40 C 0.7551(3) 0.7017(3) 0.9178(2) 0.042(2) Uani 1 1 d GDU
H40A H 0.7656 0.6464 0.9093 0.051 Uiso 1 1 calc R
C41 C 0.7767(3) 0.7322(3) 0.9633(2) 0.037(2) Uani 1 1 d GDU
H41A H 0.8020 0.6979 0.9860 0.045 Uiso 1 1 calc R
C42 C 0.7615(3) 0.8131(3) 0.97569(17) 0.0257(18) Uani 1 1 d GDU
C43 C 0.7863(5) 0.8467(6) 1.0235(3) 0.024(2) Uani 1 1 d DU
C44 C 0.7830(5) 0.8086(6) 1.0701(3) 0.028(2) Uani 1 1 d DU
H44A H 0.7634 0.7561 1.0777 0.034 Uiso 1 1 calc R
C45 C 0.8152(5) 0.8657(7) 1.1029(3) 0.033(2) Uani 1 1 d DU
C46 C 0.8293(3) 0.8549(4) 1.15562(18) 0.037(2) Uani 1 1 d GDU
C47 C 0.9002(3) 0.8608(4) 1.1749(2) 0.048(2) Uani 1 1 d GDU
H47A H 0.9405 0.8739 1.1540 0.058 Uiso 1 1 calc R
C48 C 0.9120(3) 0.8474(5) 1.2249(2) 0.068(3) Uani 1 1 d GDU
H48A H 0.9604 0.8514 1.2381 0.081 Uiso 1 1 calc R
C49 C 0.8531(4) 0.8282(5) 1.25551(18) 0.082(3) Uani 1 1 d GDU
H49A H 0.8612 0.8191 1.2897 0.099 Uiso 1 1 calc R
C50 C 0.7822(3) 0.8224(5) 1.2362(2) 0.085(3) Uani 1 1 d GDU
H50A H 0.7419 0.8093 1.2571 0.102 Uiso 1 1 calc R
C51 C 0.7704(3) 0.8358(5) 1.1862(3) 0.069(3) Uani 1 1 d GDU
H51A H 0.7220 0.8318 1.1730 0.082 Uiso 1 1 calc R
Fe2 Fe 0.89671(8) 1.49337(8) 0.98746(6) 0.0260(6) Uani 1 1 d D
O4 O 0.9417(3) 1.4587(4) 1.05027(19) 0.0408(8) Uani 1 1 d D
O5 O 0.8573(3) 1.5889(3) 1.0409(2) 0.0375(7) Uani 1 1 d D
O6 O 0.9509(5) 1.4828(4) 1.1314(3) 0.0626(11) Uani 1 1 d D
C4 C 0.9288(7) 1.4978(5) 1.0902(3) 0.0346(9) Uani 1 1 d D
C5 C 0.8844(4) 1.5774(5) 1.0820(3) 0.0387(12) Uani 1 1 d D
C6 C 0.8707(5) 1.6338(6) 1.1250(3) 0.0529(14) Uani 1 1 d D
H6A H 0.8181 1.6331 1.1334 0.079 Uiso 1 1 calc R
H6B H 0.8854 1.6897 1.1162 0.079 Uiso 1 1 calc R
H6C H 0.8995 1.6154 1.1534 0.079 Uiso 1 1 calc R
B2 B 0.8732(7) 1.4900(5) 0.8732(4) 0.0271(11) Uani 1 1 d D
H2B H 0.8652 1.4900 0.8368 0.033 Uiso 1 1 calc R
N41 N 0.9352(4) 1.4001(5) 0.9374(2) 0.0280(9) Uani 1 1 d D
N42 N 0.9212(5) 1.4162(5) 0.8880(3) 0.0264(9) Uani 1 1 d D
N51 N 0.9311(4) 1.5837(5) 0.9377(3) 0.0285(15) Uani 1 1 d D
N52 N 0.9128(4) 1.5705(5) 0.8890(3) 0.0281(14) Uani 1 1 d D
N61 N 0.7949(4) 1.4851(4) 0.9509(3) 0.0277(15) Uani 1 1 d D
N62 N 0.7971(4) 1.4845(4) 0.9004(3) 0.0279(14) Uani 1 1 d D
C52 C 0.9472(2) 1.2860(4) 1.0250(2) 0.038(2) Uani 1 1 d GDU
H52A H 0.8986 1.3071 1.0217 0.046 Uiso 1 1 calc R
C53 C 0.9695(3) 1.2516(4) 1.06944(19) 0.046(2) Uani 1 1 d GDU
H53A H 0.9362 1.2493 1.0964 0.055 Uiso 1 1 calc R
C54 C 1.0405(3) 1.2206(4) 1.07436(18) 0.042(2) Uani 1 1 d GDU
H54A H 1.0558 1.1971 1.1047 0.050 Uiso 1 1 calc R
C55 C 1.0893(2) 1.2239(4) 1.0349(2) 0.045(2) Uani 1 1 d GDU
H55A H 1.1378 1.2027 1.0382 0.055 Uiso 1 1 calc R
C56 C 1.0670(3) 1.2583(4) 0.99046(19) 0.039(2) Uani 1 1 d GDU
H56A H 1.1003 1.2606 0.9635 0.047 Uiso 1 1 calc R
C57 C 0.9959(3) 1.2893(4) 0.98553(18) 0.0286(19) Uani 1 1 d GDU
C58 C 0.9729(5) 1.3291(6) 0.9387(3) 0.032(2) Uani 1 1 d DU
C59 C 0.9856(5) 1.3014(6) 0.8906(3) 0.038(3) Uani 1 1 d DU
H59A H 1.0131 1.2545 0.8809 0.045 Uiso 1 1 calc R
C60 C 0.9505(5) 1.3556(6) 0.8606(3) 0.034(2) Uani 1 1 d DU
C61 C 0.9442(3) 1.3547(4) 0.80550(16) 0.042(2) Uani 1 1 d GDU
C62 C 0.9164(4) 1.2840(4) 0.7838(2) 0.072(3) Uani 1 1 d GDU
H62A H 0.9042 1.2380 0.8037 0.086 Uiso 1 1 calc R
C63 C 0.9063(4) 1.2806(4) 0.7331(2) 0.096(3) Uani 1 1 d GDU
H63A H 0.8873 1.2323 0.7183 0.115 Uiso 1 1 calc R
C64 C 0.9241(4) 1.3479(5) 0.70405(16) 0.088(3) Uani 1 1 d GDU
H64A H 0.9172 1.3456 0.6694 0.106 Uiso 1 1 calc R
C65 C 0.9519(4) 1.4186(4) 0.7257(2) 0.068(3) Uani 1 1 d GDU
H65A H 0.9640 1.4646 0.7059 0.082 Uiso 1 1 calc R
C66 C 0.9619(3) 1.4220(4) 0.7765(2) 0.050(2) Uani 1 1 d GDU
H66A H 0.9809 1.4703 0.7913 0.059 Uiso 1 1 calc R
C67 C 1.0295(3) 1.6367(3) 1.0210(2) 0.034(2) Uani 1 1 d GDU
H67A H 1.0400 1.5816 1.0123 0.041 Uiso 1 1 calc R
C68 C 1.0520(3) 1.6672(3) 1.06638(18) 0.037(2) Uani 1 1 d GDU
H68A H 1.0780 1.6329 1.0887 0.045 Uiso 1 1 calc R
C69 C 1.0365(3) 1.7479(3) 1.07911(17) 0.035(2) Uani 1 1 d GDU
H69A H 1.0519 1.7687 1.1101 0.043 Uiso 1 1 calc R
C70 C 0.9984(3) 1.7981(3) 1.0464(2) 0.039(2) Uani 1 1 d GDU
H70A H 0.9878 1.8532 1.0551 0.047 Uiso 1 1 calc R
C71 C 0.9759(3) 1.7676(3) 1.0011(2) 0.035(2) Uani 1 1 d GDU
H71A H 0.9499 1.8019 0.9787 0.042 Uiso 1 1 calc R
C72 C 0.9914(3) 1.6869(3) 0.98834(17) 0.0278(19) Uani 1 1 d GDU
C73 C 0.9655(6) 1.6557(7) 0.9402(3) 0.029(2) Uani 1 1 d DU
C74 C 0.9698(5) 1.6892(7) 0.8938(4) 0.033(2) Uani 1 1 d DU
H74A H 0.9919 1.7400 0.8852 0.040 Uiso 1 1 calc R
C75 C 0.9366(5) 1.6360(7) 0.8628(3) 0.033(2) Uani 1 1 d DU
C76 C 0.9257(4) 1.6433(5) 0.80820(17) 0.042(2) Uani 1 1 d GDU
C77 C 0.8567(3) 1.6377(4) 0.7861(2) 0.046(2) Uani 1 1 d GDU
H77A H 0.8142 1.6274 0.8057 0.055 Uiso 1 1 calc R
C78 C 0.8498(3) 1.6473(5) 0.7355(2) 0.059(2) Uani 1 1 d GDU
H78A H 0.8026 1.6435 0.7204 0.071 Uiso 1 1 calc R
C79 C 0.9119(4) 1.6625(5) 0.70686(17) 0.069(3) Uani 1 1 d GDU
H79A H 0.9072 1.6690 0.6722 0.083 Uiso 1 1 calc R
C80 C 0.9809(3) 1.6680(5) 0.7289(2) 0.094(3) Uani 1 1 d GDU
H80A H 1.0234 1.6784 0.7094 0.112 Uiso 1 1 calc R
C81 C 0.9878(3) 1.6584(5) 0.7796(3) 0.077(3) Uani 1 1 d GDU
H81A H 1.0350 1.6622 0.7947 0.092 Uiso 1 1 calc R
C82 C 0.7428(3) 1.4426(3) 1.0505(2) 0.0338(19) Uani 1 1 d GDU
H82A H 0.7803 1.4066 1.0390 0.041 Uiso 1 1 calc R
C83 C 0.7274(3) 1.4478(3) 1.10052(19) 0.044(2) Uani 1 1 d GDU
H83A H 0.7544 1.4153 1.1233 0.053 Uiso 1 1 calc R
C84 C 0.6726(3) 1.5005(4) 1.11720(17) 0.043(3) Uani 1 1 d GDU
H84A H 0.6621 1.5040 1.1514 0.051 Uiso 1 1 calc R
C85 C 0.6332(3) 1.5480(3) 1.0838(2) 0.048(2) Uani 1 1 d GDU
H85A H 0.5957 1.5840 1.0952 0.057 Uiso 1 1 calc R
C86 C 0.6486(3) 1.5428(3) 1.0338(2) 0.040(2) Uani 1 1 d GDU
H86A H 0.6217 1.5752 1.0109 0.048 Uiso 1 1 calc R
C87 C 0.7034(3) 1.4901(3) 1.01707(17) 0.026(2) Uani 1 1 d GDU
C88 C 0.7259(6) 1.4904(5) 0.9643(4) 0.033(3) Uani 1 1 d DU
C89 C 0.6788(6) 1.4959(4) 0.9228(4) 0.031(3) Uani 1 1 d DU
H89A H 0.6266 1.5016 0.9225 0.037 Uiso 1 1 calc R
C90 C 0.7277(6) 1.4909(5) 0.8813(4) 0.028(3) Uani 1 1 d DU
C91 C 0.7101(3) 1.4895(4) 0.82908(17) 0.026(2) Uani 1 1 d GDU
C92 C 0.6601(3) 1.5468(3) 0.8112(2) 0.049(2) Uani 1 1 d GDU
H92A H 0.6376 1.5847 0.8330 0.059 Uiso 1 1 calc R
C93 C 0.6430(3) 1.5485(4) 0.7613(2) 0.061(2) Uani 1 1 d GDU
H93A H 0.6089 1.5877 0.7490 0.074 Uiso 1 1 calc R
C94 C 0.6759(4) 1.4930(4) 0.72926(17) 0.055(3) Uani 1 1 d GDU
H94A H 0.6643 1.4942 0.6951 0.065 Uiso 1 1 calc R
C95 C 0.7259(3) 1.4357(3) 0.7472(2) 0.048(2) Uani 1 1 d GDU
H95A H 0.7484 1.3978 0.7253 0.058 Uiso 1 1 calc R
C96 C 0.7430(3) 1.4340(3) 0.7971(2) 0.036(2) Uani 1 1 d GDU
H96A H 0.7772 1.3948 0.8093 0.044 Uiso 1 1 calc R

loop_
_atom_site_aniso_label
_atom_site_aniso_U_11
_atom_site_aniso_U_22
_atom_site_aniso_U_33
_atom_site_aniso_U_23
_atom_site_aniso_U_13
_atom_site_aniso_U_12
Fe1 0.0262(10) 0.0342(12) 0.0183(12) 0.0011(7) -0.0017(8) 0.0010(6)
O1 0.051(2) 0.044(2) 0.0270(15) -0.0015(13) -0.0063(14) 0.0112(15)
O2 0.0424(19) 0.0397(19) 0.0305(14) 0.0027(13) -0.0044(14) 0.0020(16)
O3 0.079(2) 0.086(3) 0.0223(14) 0.0023(17) -0.0123(14) 0.030(2)
C1 0.041(2) 0.034(3) 0.0292(19) 0.000(3) -0.0027(16) 0.014(3)
C2 0.047(3) 0.043(3) 0.027(2) 0.0019(19) 0.001(2) -0.003(2)
C3 0.080(4) 0.044(3) 0.035(2) -0.005(2) 0.002(2) 0.006(3)
B1 0.026(3) 0.034(3) 0.0210(17) 0.002(2) -0.0012(15) 0.000(3)
N11 0.028(2) 0.039(3) 0.0165(16) 0.0041(16) -0.0014(15) -0.0008(19)
N12 0.031(2) 0.025(2) 0.0235(17) 0.0058(16) -0.0027(15) 0.0037(17)
N21 0.028(3) 0.039(4) 0.019(3) 0.000(3) -0.001(2) 0.002(3)
N22 0.026(3) 0.042(4) 0.016(3) 0.004(3) -0.001(3) -0.002(3)
N31 0.023(3) 0.037(4) 0.023(3) -0.001(3) 0.001(2) 0.006(3)
N32 0.024(3) 0.041(4) 0.019(3) 0.001(3) -0.002(3) 0.004(3)
C7 0.029(4) 0.048(5) 0.035(4) 0.004(4) 0.004(4) 0.001(4)
C8 0.043(5) 0.046(5) 0.036(4) 0.013(4) 0.008(4) 0.001(4)
C9 0.039(5) 0.043(5) 0.040(5) 0.014(4) 0.004(4) 0.002(4)
C10 0.039(5) 0.046(5) 0.051(5) 0.013(4) -0.002(4) 0.006(4)
C11 0.027(4) 0.041(5) 0.044(4) 0.007(4) 0.001(4) 0.005(4)
C12 0.024(4) 0.037(4) 0.025(4) 0.000(4) -0.001(4) -0.002(3)
C13 0.022(4) 0.028(5) 0.032(5) 0.008(4) 0.002(4) 0.002(4)
C14 0.034(5) 0.027(5) 0.023(4) -0.002(4) 0.003(4) 0.011(4)
C15 0.032(5) 0.022(5) 0.023(4) -0.012(4) 0.005(4) 0.003(4)
C16 0.049(4) 0.025(4) 0.025(4) 0.002(4) -0.007(4) 0.015(4)
C17 0.063(5) 0.059(6) 0.037(4) 0.008(4) 0.004(4) 0.010(5)
C18 0.072(5) 0.074(6) 0.038(5) 0.013(5) 0.001(5) 0.021(5)
C19 0.107(6) 0.071(6) 0.034(5) -0.009(5) -0.002(5) 0.038(6)
C20 0.114(6) 0.052(6) 0.029(4) -0.012(4) -0.007(4) 0.036(5)
C21 0.092(6) 0.039(5) 0.033(4) -0.006(4) -0.008(4) 0.028(5)
C22 0.040(5) 0.046(5) 0.039(4) -0.005(4) 0.003(4) -0.008(4)
C23 0.057(5) 0.058(6) 0.034(4) -0.002(4) 0.003(4) -0.018(5)
C24 0.059(6) 0.058(7) 0.034(6) -0.015(4) 0.013(5) -0.004(5)
C25 0.049(5) 0.063(6) 0.047(5) -0.015(4) 0.018(4) 0.000(5)
C26 0.040(5) 0.050(5) 0.043(5) -0.005(4) 0.002(4) -0.004(4)
C27 0.027(5) 0.026(4) 0.028(5) -0.011(3) 0.000(4) 0.002(4)
C28 0.016(4) 0.029(5) 0.031(5) -0.006(3) 0.001(4) 0.001(4)
C29 0.025(5) 0.037(6) 0.030(5) -0.001(4) -0.012(4) 0.004(4)
C30 0.029(5) 0.040(5) 0.026(5) 0.007(4) -0.010(4) -0.003(4)
C31 0.041(5) 0.048(5) 0.032(5) 0.007(4) -0.001(4) 0.003(4)
C32 0.059(5) 0.067(6) 0.042(5) 0.008(4) -0.013(5) 0.003(5)
C33 0.071(6) 0.086(7) 0.059(5) 0.021(5) -0.031(5) 0.002(5)
C34 0.072(7) 0.082(7) 0.039(6) 0.001(4) -0.027(6) -0.010(5)
C35 0.083(6) 0.075(7) 0.037(5) -0.011(5) -0.015(5) -0.019(5)
C36 0.071(6) 0.052(6) 0.030(4) 0.002(4) -0.003(4) -0.009(5)
C37 0.034(4) 0.033(5) 0.035(4) -0.003(4) -0.006(4) 0.004(4)
C38 0.038(5) 0.041(5) 0.041(4) -0.004(4) -0.008(4) -0.001(4)
C39 0.041(5) 0.040(5) 0.031(4) -0.013(4) -0.004(4) 0.000(4)
C40 0.048(5) 0.035(5) 0.044(5) -0.014(4) -0.002(4) 0.005(4)
C41 0.028(4) 0.040(5) 0.044(5) -0.007(4) -0.002(4) 0.005(4)
C42 0.021(4) 0.024(4) 0.032(4) 0.000(4) 0.002(4) 0.000(3)
C43 0.022(4) 0.025(5) 0.026(4) 0.003(4) -0.004(4) 0.003(4)
C44 0.030(5) 0.028(5) 0.027(5) 0.004(4) -0.002(4) 0.002(4)
C45 0.037(5) 0.029(5) 0.032(5) 0.001(4) -0.011(4) 0.001(4)
C46 0.052(5) 0.032(5) 0.027(4) 0.001(4) -0.013(4) -0.011(4)
C47 0.065(5) 0.044(5) 0.035(4) 0.006(4) -0.015(4) 0.007(5)
C48 0.089(6) 0.072(6) 0.043(5) 0.013(5) -0.016(5) -0.007(5)
C49 0.112(7) 0.096(7) 0.039(5) 0.022(5) 0.004(5) -0.033(6)
C50 0.099(6) 0.117(7) 0.038(5) 0.015(5) 0.017(5) -0.047(6)
C51 0.076(6) 0.091(6) 0.039(5) 0.007(5) -0.002(5) -0.037(5)
Fe2 0.0237(9) 0.0358(12) 0.0186(12) 0.0021(7) -0.0026(8) 0.0025(6)
O4 0.051(2) 0.044(2) 0.0270(15) -0.0015(13) -0.0063(14) 0.0112(15)
O5 0.0424(19) 0.0397(19) 0.0305(14) 0.0027(13) -0.0044(14) 0.0020(16)
O6 0.079(2) 0.086(3) 0.0223(14) 0.0023(17) -0.0123(14) 0.030(2)
C4 0.041(2) 0.034(3) 0.0292(19) 0.000(3) -0.0027(16) 0.014(3)
C5 0.047(3) 0.043(3) 0.027(2) 0.0019(19) 0.001(2) -0.003(2)
C6 0.080(4) 0.044(3) 0.035(2) -0.005(2) 0.002(2) 0.006(3)
B2 0.026(3) 0.034(3) 0.0210(17) 0.002(2) -0.0012(15) 0.000(3)
N41 0.028(2) 0.039(3) 0.0165(16) 0.0041(16) -0.0014(15) -0.0008(19)
N42 0.031(2) 0.025(2) 0.0235(17) 0.0058(16) -0.0027(15) 0.0037(17)
N51 0.028(3) 0.039(4) 0.019(3) 0.000(3) -0.001(2) 0.002(3)
N52 0.026(3) 0.042(4) 0.016(3) 0.004(3) -0.001(3) -0.002(3)
N61 0.023(3) 0.037(4) 0.023(3) -0.001(3) 0.001(2) 0.006(3)
N62 0.024(3) 0.041(4) 0.019(3) 0.001(3) -0.002(3) 0.004(3)
C52 0.039(5) 0.040(5) 0.035(4) 0.004(4) -0.005(4) 0.008(4)
C53 0.055(5) 0.040(5) 0.042(5) 0.006(4) -0.004(5) -0.002(5)
C54 0.045(5) 0.044(5) 0.036(5) 0.015(4) -0.008(4) -0.001(5)
C55 0.035(5) 0.052(5) 0.049(5) 0.016(4) -0.008(4) 0.009(4)
C56 0.032(4) 0.045(5) 0.040(4) 0.009(4) -0.002(4) 0.004(4)
C57 0.024(4) 0.037(4) 0.024(4) 0.003(4) -0.007(4) 0.001(4)
C58 0.031(5) 0.033(5) 0.032(5) 0.004(4) -0.002(4) -0.006(4)
C59 0.038(5) 0.044(6) 0.031(5) 0.001(4) 0.008(4) 0.005(4)
C60 0.034(5) 0.036(6) 0.033(5) 0.002(4) 0.002(4) 0.001(4)
C61 0.047(5) 0.051(5) 0.028(4) -0.003(4) -0.002(4) 0.014(4)
C62 0.108(6) 0.073(6) 0.035(5) -0.013(4) 0.000(5) 0.026(6)
C63 0.158(7) 0.090(7) 0.040(5) -0.023(5) -0.003(6) 0.037(6)
C64 0.144(7) 0.100(7) 0.019(5) -0.011(5) 0.005(5) 0.047(6)
C65 0.078(6) 0.093(7) 0.033(5) 0.010(5) 0.019(4) 0.034(6)
C66 0.042(5) 0.076(6) 0.031(4) 0.009(4) 0.012(4) 0.015(5)
C67 0.032(4) 0.037(5) 0.033(4) -0.003(4) -0.007(4) 0.002(4)
C68 0.038(5) 0.045(5) 0.029(4) 0.002(4) -0.013(4) 0.003(4)
C69 0.041(5) 0.043(5) 0.023(4) -0.006(4) -0.005(4) 0.000(4)
C70 0.045(5) 0.036(5) 0.037(4) -0.002(4) -0.001(4) 0.001(4)
C71 0.033(4) 0.044(5) 0.028(4) 0.006(4) -0.002(4) 0.002(4)
C72 0.028(4) 0.031(4) 0.025(4) 0.005(4) -0.002(4) 0.002(3)
C73 0.025(5) 0.035(5) 0.028(5) 0.002(4) -0.005(4) 0.003(4)
C74 0.031(5) 0.033(5) 0.036(5) 0.003(4) -0.008(4) -0.004(4)
C75 0.031(5) 0.040(6) 0.028(5) -0.004(4) 0.000(4) 0.002(4)
C76 0.052(5) 0.052(5) 0.023(4) 0.004(4) 0.002(4) -0.008(4)
C77 0.058(5) 0.047(5) 0.034(4) 0.001(4) -0.006(4) -0.001(4)
C78 0.090(6) 0.055(6) 0.033(4) 0.002(4) -0.024(4) -0.007(5)
C79 0.106(7) 0.080(6) 0.022(5) 0.011(5) -0.008(4) -0.034(6)
C80 0.112(7) 0.125(7) 0.044(5) 0.009(5) 0.019(5) -0.041(6)
C81 0.082(6) 0.110(7) 0.039(5) 0.008(5) 0.013(5) -0.031(6)
C82 0.029(4) 0.040(5) 0.032(4) 0.000(4) 0.009(4) 0.000(4)
C83 0.049(5) 0.050(5) 0.034(4) 0.005(4) 0.000(4) -0.009(4)
C84 0.048(5) 0.048(6) 0.032(6) -0.008(4) 0.008(5) -0.004(4)
C85 0.048(5) 0.048(5) 0.047(5) -0.016(4) 0.013(4) -0.007(4)
C86 0.036(5) 0.044(5) 0.039(4) -0.005(4) -0.002(4) -0.004(4)
C87 0.026(4) 0.031(4) 0.022(4) -0.007(3) 0.005(4) -0.001(4)
C88 0.039(5) 0.033(5) 0.027(5) -0.003(3) -0.002(4) -0.006(4)
C89 0.034(5) 0.029(5) 0.029(5) 0.003(3) 0.006(5) 0.000(3)
C90 0.028(5) 0.030(5) 0.026(5) 0.001(3) 0.002(4) 0.001(4)
C91 0.023(4) 0.035(4) 0.021(4) 0.000(3) -0.004(4) -0.001(3)
C92 0.039(5) 0.067(6) 0.040(4) 0.000(4) -0.009(4) 0.003(5)
C93 0.044(5) 0.096(7) 0.045(5) 0.017(5) -0.013(4) 0.003(5)
C94 0.045(5) 0.088(7) 0.030(5) 0.006(4) -0.011(5) 0.001(5)
C95 0.043(5) 0.070(6) 0.033(4) -0.003(4) -0.004(4) -0.014(4)
C96 0.036(4) 0.044(5) 0.029(4) 0.001(4) -0.003(4) -0.008(4)

loop_
_atom_type_symbol
_atom_type_description
_atom_type_scat_dispersion_real
_atom_type_scat_dispersion_imag
_atom_type_scat_source
C C 0.0033 0.0016 'International Tables Vol C Tables 4.2.6.8 and 6.1.1.4'
H H 0.0000 0.0000 'International Tables Vol C Tables 4.2.6.8 and 6.1.1.4'
B B 0.0013 0.0007 'International Tables Vol C Tables 4.2.6.8 and 6.1.1.4'
N N 0.0061 0.0033 'International Tables Vol C Tables 4.2.6.8 and 6.1.1.4'
O O 0.0106 0.0060 'International Tables Vol C Tables 4.2.6.8 and 6.1.1.4'
Fe Fe 0.3463 0.8444 'International Tables Vol C Tables 4.2.6.8 and 6.1.1.4'

loop_
_geom_angle_atom_site_label_1
_geom_angle_atom_site_label_2
_geom_angle_atom_site_label_3
_geom_angle
O1 Fe1 N21 140.2(3)
O1 Fe1 N31 127.3(3)
N21 Fe1 N31 91.0(3)
O1 Fe1 N11 102.5(3)
N21 Fe1 N11 86.7(3)
N31 Fe1 N11 88.9(4)
O1 Fe1 O2 77.1(2)
N21 Fe1 O2 93.8(3)
N31 Fe1 O2 91.2(3)
N11 Fe1 O2 179.5(3)
C1 O1 Fe1 121.6(5)
C2 O2 Fe1 111.4(5)
O3 C1 O1 131.1(8)
O3 C1 C2 116.3(7)
O1 C1 C2 112.6(7)
O2 C2 C3 122.5(7)
O2 C2 C1 117.2(6)
C3 C2 C1 120.3(7)
C2 C3 H3A 109.5
C2 C3 H3B 109.5
H3A C3 H3B 109.5
C2 C3 H3C 109.5
H3A C3 H3C 109.5
H3B C3 H3C 109.5
N12 B1 N32 109.9(9)
N12 B1 N22 109.8(8)
N32 B1 N22 109.0(7)
N12 B1 H1B 109.4
N32 B1 H1B 109.4
N22 B1 H1B 109.4
C13 N11 N12 106.3(6)
C13 N11 Fe1 138.8(6)
N12 N11 Fe1 114.6(5)
C15 N12 N11 110.2(6)
C15 N12 B1 130.0(7)
N11 N12 B1 119.7(7)
C28 N21 N22 107.3(7)
C28 N21 Fe1 135.7(7)
N22 N21 Fe1 116.1(6)
C30 N22 N21 107.6(8)
C30 N22 B1 131.7(9)
N21 N22 B1 120.1(7)
C43 N31 N32 107.7(7)
C43 N31 Fe1 136.6(6)
N32 N31 Fe1 115.5(5)
C45 N32 N31 109.8(7)
C45 N32 B1 130.5(8)
N31 N32 B1 119.6(7)
C8 C7 C12 120.0
C8 C7 H7A 120.0
C12 C7 H7A 120.0
C9 C8 C7 120.0
C9 C8 H8A 120.0
C7 C8 H8A 120.0
C10 C9 C8 120.0
C10 C9 H9A 120.0
C8 C9 H9A 120.0
C9 C10 C11 120.0
C9 C10 H10A 120.0
C11 C10 H10A 120.0
C12 C11 C10 120.0
C12 C11 H11A 120.0
C10 C11 H11A 120.0
C11 C12 C7 120.0
C11 C12 C13 119.7(5)
C7 C12 C13 120.3(5)
N11 C13 C14 110.6(6)
N11 C13 C12 123.0(7)
C14 C13 C12 126.3(7)
C15 C14 C13 104.4(7)
C15 C14 H14A 127.8
C13 C14 H14A 127.8
N12 C15 C14 108.4(6)
N12 C15 C16 125.4(7)
C14 C15 C16 126.2(7)
C17 C16 C21 120.0
C17 C16 C15 120.0(6)
C21 C16 C15 120.0(6)
C16 C17 C18 120.0
C16 C17 H17A 120.0
C18 C17 H17A 120.0
C19 C18 C17 120.0
C19 C18 H18A 120.0
C17 C18 H18A 120.0
C18 C19 C20 120.0
C18 C19 H19A 120.0
C20 C19 H19A 120.0
C19 C20 C21 120.0
C19 C20 H20A 120.0
C21 C20 H20A 120.0
C20 C21 C16 120.0
C20 C21 H21A 120.0
C16 C21 H21A 120.0
C23 C22 C27 120.0
C23 C22 H22A 120.0
C27 C22 H22A 120.0
C24 C23 C22 120.0
C24 C23 H23A 120.0
C22 C23 H23A 120.0
C25 C24 C23 120.0
C25 C24 H24A 120.0
C23 C24 H24A 120.0
C24 C25 C26 120.0
C24 C25 H25A 120.0
C26 C25 H25A 120.0
C27 C26 C25 120.0
C27 C26 H26A 120.0
C25 C26 H26A 120.0
C26 C27 C22 120.0
C26 C27 C28 118.1(5)
C22 C27 C28 121.6(5)
N21 C28 C29 108.1(9)
N21 C28 C27 118.5(8)
C29 C28 C27 133.2(9)
C30 C29 C28 107.5(10)
C30 C29 H29A 126.3
C28 C29 H29A 126.3
C29 C30 N22 109.5(9)
C29 C30 C31 128.6(9)
N22 C30 C31 121.7(9)
C32 C31 C36 120.0
C32 C31 C30 116.9(5)
C36 C31 C30 123.0(5)
C31 C32 C33 120.0
C31 C32 H32A 120.0
C33 C32 H32A 120.0
C34 C33 C32 120.0
C34 C33 H33A 120.0
C32 C33 H33A 120.0
C35 C34 C33 120.0
C35 C34 H34A 120.0
C33 C34 H34A 120.0
C36 C35 C34 120.0
C36 C35 H35A 120.0
C34 C35 H35A 120.0
C35 C36 C31 120.0
C35 C36 H36A 120.0
C31 C36 H36A 120.0
C38 C37 C42 120.0
C38 C37 H37A 120.0
C42 C37 H37A 120.0
C37 C38 C39 120.0
C37 C38 H38A 120.0
C39 C38 H38A 120.0
C40 C39 C38 120.0
C40 C39 H39A 120.0
C38 C39 H39A 120.0
C39 C40 C41 120.0
C39 C40 H40A 120.0
C41 C40 H40A 120.0
C40 C41 C42 120.0
C40 C41 H41A 120.0
C42 C41 H41A 120.0
C41 C42 C37 120.0
C41 C42 C43 120.2(5)
C37 C42 C43 119.7(5)
N31 C43 C44 110.5(8)
N31 C43 C42 121.8(8)
C44 C43 C42 127.6(8)
C45 C44 C43 104.8(8)
C45 C44 H44A 127.6
C43 C44 H44A 127.6
N32 C45 C44 107.0(8)
N32 C45 C46 125.1(8)
C44 C45 C46 127.5(8)
C47 C46 C51 120.0
C47 C46 C45 121.5(5)
C51 C46 C45 118.5(5)
C48 C47 C46 120.0
C48 C47 H47A 120.0
C46 C47 H47A 120.0
C47 C48 C49 120.0
C47 C48 H48A 120.0
C49 C48 H48A 120.0
C48 C49 C50 120.0
C48 C49 H49A 120.0
C50 C49 H49A 120.0
C49 C50 C51 120.0
C49 C50 H50A 120.0
C51 C50 H50A 120.0
C50 C51 C46 120.0
C50 C51 H51A 120.0
C46 C51 H51A 120.0
O4 Fe2 N51 129.5(3)
O4 Fe2 N61 138.9(3)
N51 Fe2 N61 90.1(3)
O4 Fe2 N41 102.1(3)
N51 Fe2 N41 89.7(4)
N61 Fe2 N41 86.6(3)
O4 Fe2 O5 76.8(2)
N51 Fe2 O5 91.3(3)
N61 Fe2 O5 94.1(3)
N41 Fe2 O5 178.9(3)
C4 O4 Fe2 120.9(5)
C5 O5 Fe2 110.6(5)
O6 C4 O4 128.3(8)
O6 C4 C5 118.4(7)
O4 C4 C5 113.1(7)
O5 C5 C6 122.8(7)
O5 C5 C4 117.8(7)
C6 C5 C4 119.2(7)
C5 C6 H6A 109.5
C5 C6 H6B 109.5
H6A C6 H6B 109.5
C5 C6 H6C 109.5
H6A C6 H6C 109.5
H6B C6 H6C 109.5
N42 B2 N52 109.2(9)
N42 B2 N62 109.3(8)
N52 B2 N62 108.9(7)
N42 B2 H2B 109.8
N52 B2 H2B 109.8
N62 B2 H2B 109.8
C58 N41 N42 106.4(6)
C58 N41 Fe2 139.0(6)
N42 N41 Fe2 114.5(5)
C60 N42 N41 108.8(6)
C60 N42 B2 130.8(7)
N41 N42 B2 120.2(7)
C73 N51 N52 107.4(7)
C73 N51 Fe2 136.6(6)
N52 N51 Fe2 115.9(5)
C75 N52 N51 107.6(7)
C75 N52 B2 132.0(8)
N51 N52 B2 120.3(7)
C88 N61 N62 107.9(8)
C88 N61 Fe2 134.9(7)
N62 N61 Fe2 116.7(6)
C90 N62 N61 110.7(8)
C90 N62 B2 128.9(9)
N61 N62 B2 119.7(8)
C53 C52 C57 120.0
C53 C52 H52A 120.0
C57 C52 H52A 120.0
C52 C53 C54 120.0
C52 C53 H53A 120.0
C54 C53 H53A 120.0
C55 C54 C53 120.0
C55 C54 H54A 120.0
C53 C54 H54A 120.0
C54 C55 C56 120.0
C54 C55 H55A 120.0
C56 C55 H55A 120.0
C57 C56 C55 120.0
C57 C56 H56A 120.0
C55 C56 H56A 120.0
C56 C57 C52 120.0
C56 C57 C58 120.0(5)
C52 C57 C58 119.9(5)
N41 C58 C59 109.6(7)
N41 C58 C57 122.8(7)
C59 C58 C57 127.6(7)
C60 C59 C58 105.7(8)
C60 C59 H59A 127.1
C58 C59 H59A 127.1
N42 C60 C59 109.4(7)
N42 C60 C61 121.9(8)
C59 C60 C61 128.7(8)
C62 C61 C66 120.0
C62 C61 C60 117.3(6)
C66 C61 C60 122.6(6)
C63 C62 C61 120.0
C63 C62 H62A 120.0
C61 C62 H62A 120.0
C62 C63 C64 120.0
C62 C63 H63A 120.0
C64 C63 H63A 120.0
C63 C64 C65 120.0
C63 C64 H64A 120.0
C65 C64 H64A 120.0
C66 C65 C64 120.0
C66 C65 H65A 120.0
C64 C65 H65A 120.0
C65 C66 C61 120.0
C65 C66 H66A 120.0
C61 C66 H66A 120.0
C68 C67 C72 120.0
C68 C67 H67A 120.0
C72 C67 H67A 120.0
C67 C68 C69 120.0
C67 C68 H68A 120.0
C69 C68 H68A 120.0
C70 C69 C68 120.0
C70 C69 H69A 120.0
C68 C69 H69A 120.0
C69 C70 C71 120.0
C69 C70 H70A 120.0
C71 C70 H70A 120.0
C72 C71 C70 120.0
C72 C71 H71A 120.0
C70 C71 H71A 120.0
C71 C72 C67 120.0
C71 C72 C73 118.8(5)
C67 C72 C73 121.2(5)
N51 C73 C74 109.3(8)
N51 C73 C72 119.9(8)
C74 C73 C72 130.8(9)
C75 C74 C73 106.9(9)
C75 C74 H74A 126.6
C73 C74 H74A 126.6
C74 C75 N52 108.8(8)
C74 C75 C76 128.6(9)
N52 C75 C76 122.6(8)
C77 C76 C81 120.0
C77 C76 C75 122.6(5)
C81 C76 C75 117.3(5)
C78 C77 C76 120.0
C78 C77 H77A 120.0
C76 C77 H77A 120.0
C77 C78 C79 120.0
C77 C78 H78A 120.0
C79 C78 H78A 120.0
C78 C79 C80 120.0
C78 C79 H79A 120.0
C80 C79 H79A 120.0
C81 C80 C79 120.0
C81 C80 H80A 120.0
C79 C80 H80A 120.0
C80 C81 C76 120.0
C80 C81 H81A 120.0
C76 C81 H81A 120.0
C83 C82 C87 120.0
C83 C82 H82A 120.0
C87 C82 H82A 120.0
C82 C83 C84 120.0
C82 C83 H83A 120.0
C84 C83 H83A 120.0
C85 C84 C83 120.0
C85 C84 H84A 120.0
C83 C84 H84A 120.0
C86 C85 C84 120.0
C86 C85 H85A 120.0
C84 C85 H85A 120.0
C85 C86 C87 120.0
C85 C86 H86A 120.0
C87 C86 H86A 120.0
C86 C87 C82 120.0
C86 C87 C88 120.4(5)
C82 C87 C88 119.2(5)
N61 C88 C89 111.1(9)
N61 C88 C87 122.0(9)
C89 C88 C87 126.9(9)
C88 C89 C90 104.4(9)
C88 C89 H89A 127.8
C90 C89 H89A 127.8
N62 C90 C89 105.9(9)
N62 C90 C91 125.0(9)
C89 C90 C91 129.1(9)
C92 C91 C96 120.0
C92 C91 C90 118.3(5)
C96 C91 C90 121.7(5)
C91 C92 C93 120.0
C91 C92 H92A 120.0
C93 C92 H92A 120.0
C94 C93 C92 120.0
C94 C93 H93A 120.0
C92 C93 H93A 120.0
C93 C94 C95 120.0
C93 C94 H94A 120.0
C95 C94 H94A 120.0
C96 C95 C94 120.0
C96 C95 H95A 120.0
C94 C95 H95A 120.0
C95 C96 C91 120.0
C95 C96 H96A 120.0
C91 C96 H96A 120.0

loop_
_geom_bond_atom_site_label_1
_geom_bond_atom_site_label_2
_geom_bond_distance
Fe1 O1 1.965(5)
Fe1 N21 2.081(8)
Fe1 N31 2.113(7)
Fe1 N11 2.167(6)
Fe1 O2 2.237(5)
O1 C1 1.278(8)
O2 C2 1.232(7)
O3 C1 1.194(9)
C1 C2 1.569(9)
C2 C3 1.488(9)
C3 H3A 0.9800
C3 H3B 0.9800
C3 H3C 0.9800
B1 N12 1.523(9)
B1 N32 1.561(12)
B1 N22 1.567(13)
B1 H1B 1.0000
N11 C13 1.341(8)
N11 N12 1.381(8)
N12 C15 1.347(8)
N21 C28 1.352(11)
N21 N22 1.373(10)
N22 C30 1.357(11)
N31 C43 1.316(10)
N31 N32 1.379(9)
N32 C45 1.359(11)
C7 C8 1.3900
C7 C12 1.3900
C7 H7A 0.9500
C8 C9 1.3900
C8 H8A 0.9500
C9 C10 1.3900
C9 H9A 0.9500
C10 C11 1.3900
C10 H10A 0.9500
C11 C12 1.3900
C11 H11A 0.9500
C12 C13 1.489(7)
C13 C14 1.413(9)
C14 C15 1.399(9)
C14 H14A 0.9500
C15 C16 1.492(7)
C16 C17 1.3900
C16 C21 1.3900
C17 C18 1.3900
C17 H17A 0.9500
C18 C19 1.3900
C18 H18A 0.9500
C19 C20 1.3900
C19 H19A 0.9500
C20 C21 1.3900
C20 H20A 0.9500
C21 H21A 0.9500
C22 C23 1.3900
C22 C27 1.3900
C22 H22A 0.9500
C23 C24 1.3900
C23 H23A 0.9500
C24 C25 1.3900
C24 H24A 0.9500
C25 C26 1.3900
C25 H25A 0.9500
C26 C27 1.3900
C26 H26A 0.9500
C27 C28 1.489(10)
C28 C29 1.384(13)
C29 C30 1.326(14)
C29 H29A 0.9500
C30 C31 1.516(11)
C31 C32 1.3900
C31 C36 1.3900
C32 C33 1.3900
C32 H32A 0.9500
C33 C34 1.3900
C33 H33A 0.9500
C34 C35 1.3900
C34 H34A 0.9500
C35 C36 1.3900
C35 H35A 0.9500
C36 H36A 0.9500
C37 C38 1.3900
C37 C42 1.3900
C37 H37A 0.9500
C38 C39 1.3900
C38 H38A 0.9500
C39 C40 1.3900
C39 H39A 0.9500
C40 C41 1.3900
C40 H40A 0.9500
C41 C42 1.3900
C41 H41A 0.9500
C42 C43 1.479(9)
C43 C44 1.411(11)
C44 C45 1.416(12)
C44 H44A 0.9500
C45 C46 1.464(9)
C46 C47 1.3900
C46 C51 1.3900
C47 C48 1.3900
C47 H47A 0.9500
C48 C49 1.3900
C48 H48A 0.9500
C49 C50 1.3900
C49 H49A 0.9500
C50 C51 1.3900
C50 H50A 0.9500
C51 H51A 0.9500
Fe2 O4 1.972(5)
Fe2 N51 2.094(7)
Fe2 N61 2.099(8)
Fe2 N41 2.158(6)
Fe2 O5 2.246(6)
O4 C4 1.280(8)
O5 C5 1.234(7)
O6 C4 1.212(9)
C4 C5 1.545(9)
C5 C6 1.508(9)
C6 H6A 0.9800
C6 H6B 0.9800
C6 H6C 0.9800
B2 N42 1.539(9)
B2 N52 1.556(12)
B2 N62 1.568(13)
B2 H2B 1.0000
N41 C58 1.346(9)
N41 N42 1.389(8)
N42 C60 1.347(9)
N51 C73 1.333(11)
N51 N52 1.381(9)
N52 C75 1.355(11)
N61 C88 1.307(12)
N61 N62 1.369(11)
N62 C90 1.364(11)
C52 C53 1.3900
C52 C57 1.3900
C52 H52A 0.9500
C53 C54 1.3900
C53 H53A 0.9500
C54 C55 1.3900
C54 H54A 0.9500
C55 C56 1.3900
C55 H55A 0.9500
C56 C57 1.3900
C56 H56A 0.9500
C57 C58 1.487(8)
C58 C59 1.402(9)
C59 C60 1.361(10)
C59 H59A 0.9500
C60 C61 1.500(8)
C61 C62 1.3900
C61 C66 1.3900
C62 C63 1.3900
C62 H62A 0.9500
C63 C64 1.3900
C63 H63A 0.9500
C64 C65 1.3900
C64 H64A 0.9500
C65 C66 1.3900
C65 H65A 0.9500
C66 H66A 0.9500
C67 C68 1.3900
C67 C72 1.3900
C67 H67A 0.9500
C68 C69 1.3900
C68 H68A 0.9500
C69 C70 1.3900
C69 H69A 0.9500
C70 C71 1.3900
C70 H70A 0.9500
C71 C72 1.3900
C71 H71A 0.9500
C72 C73 1.479(9)
C73 C74 1.377(12)
C74 C75 1.350(12)
C74 H74A 0.9500
C75 C76 1.499(9)
C76 C77 1.3900
C76 C81 1.3900
C77 C78 1.3900
C77 H77A 0.9500
C78 C79 1.3900
C78 H78A 0.9500
C79 C80 1.3900
C79 H79A 0.9500
C80 C81 1.3900
C80 H80A 0.9500
C81 H81A 0.9500
C82 C83 1.3900
C82 C87 1.3900
C82 H82A 0.9500
C83 C84 1.3900
C83 H83A 0.9500
C84 C85 1.3900
C84 H84A 0.9500
C85 C86 1.3900
C85 H85A 0.9500
C86 C87 1.3900
C86 H86A 0.9500
C87 C88 1.489(11)
C88 C89 1.415(14)
C89 C90 1.437(13)
C89 H89A 0.9500
C90 C91 1.453(11)
C91 C92 1.3900
C91 C96 1.3900
C92 C93 1.3900
C92 H92A 0.9500
C93 C94 1.3900
C93 H93A 0.9500
C94 C95 1.3900
C94 H94A 0.9500
C95 C96 1.3900
C95 H95A 0.9500
C96 H96A 0.9500

loop_
_geom_torsion_atom_site_label_1
_geom_torsion_atom_site_label_2
_geom_torsion_atom_site_label_3
_geom_torsion_atom_site_label_4
_geom_torsion
N21 Fe1 O1 C1 78.8(9)
N31 Fe1 O1 C1 -83.0(9)
N11 Fe1 O1 C1 178.7(8)
O2 Fe1 O1 C1 -1.5(8)
O1 Fe1 O2 C2 -1.0(6)
N21 Fe1 O2 C2 -141.8(6)
N31 Fe1 O2 C2 127.0(6)
N11 Fe1 O2 C2 22(34)
Fe1 O1 C1 O3 -175.3(11)
Fe1 O1 C1 C2 3.2(13)
Fe1 O2 C2 C3 -175.8(7)
Fe1 O2 C2 C1 2.9(10)
O3 C1 C2 O2 174.7(10)
O1 C1 C2 O2 -4.1(14)
O3 C1 C2 C3 -6.6(16)
O1 C1 C2 C3 174.6(9)
O1 Fe1 N11 C13 -5.1(11)
N21 Fe1 N11 C13 135.8(11)
N31 Fe1 N11 C13 -133.1(11)
O2 Fe1 N11 C13 -28(35)
O1 Fe1 N11 N12 168.2(7)
N21 Fe1 N11 N12 -50.9(7)
N31 Fe1 N11 N12 40.2(8)
O2 Fe1 N11 N12 145(34)
C13 N11 N12 C15 -1.1(12)
Fe1 N11 N12 C15 -176.5(7)
C13 N11 N12 B1 -176.9(9)
Fe1 N11 N12 B1 7.7(12)
N32 B1 N12 C15 119.5(11)
N22 B1 N12 C15 -120.6(11)
N32 B1 N12 N11 -65.6(12)
N22 B1 N12 N11 54.3(12)
O1 Fe1 N21 C28 -40.7(11)
N31 Fe1 N21 C28 124.9(9)
N11 Fe1 N21 C28 -146.2(9)
O2 Fe1 N21 C28 33.6(9)
O1 Fe1 N21 N22 151.6(5)
N31 Fe1 N21 N22 -42.8(6)
N11 Fe1 N21 N22 46.1(6)
O2 Fe1 N21 N22 -134.1(6)
C28 N21 N22 C30 0.5(10)
Fe1 N21 N22 C30 171.5(6)
C28 N21 N22 B1 -171.3(7)
Fe1 N21 N22 B1 -0.3(10)
N12 B1 N22 C30 129.7(10)
N32 B1 N22 C30 -109.8(10)
N12 B1 N22 N21 -60.8(10)
N32 B1 N22 N21 59.7(10)
O1 Fe1 N31 C43 33.8(11)
N21 Fe1 N31 C43 -134.7(10)
N11 Fe1 N31 C43 138.7(10)
O2 Fe1 N31 C43 -40.8(10)
O1 Fe1 N31 N32 -151.3(6)
N21 Fe1 N31 N32 40.2(7)
N11 Fe1 N31 N32 -46.5(7)
O2 Fe1 N31 N32 134.0(7)
C43 N31 N32 C45 -0.6(12)
Fe1 N31 N32 C45 -176.9(7)
C43 N31 N32 B1 -178.2(8)
Fe1 N31 N32 B1 5.5(11)
N12 B1 N32 C45 -119.0(11)
N22 B1 N32 C45 120.6(11)
N12 B1 N32 N31 58.0(12)
N22 B1 N32 N31 -62.4(11)
C12 C7 C8 C9 0.0
C7 C8 C9 C10 0.0
C8 C9 C10 C11 0.0
C9 C10 C11 C12 0.0
C10 C11 C12 C7 0.0
C10 C11 C12 C13 -176.9(7)
C8 C7 C12 C11 0.0
C8 C7 C12 C13 176.9(7)
N12 N11 C13 C14 0.6(12)
Fe1 N11 C13 C14 174.3(8)
N12 N11 C13 C12 177.4(8)
Fe1 N11 C13 C12 -8.9(17)
C11 C12 C13 N11 137.1(8)
C7 C12 C13 N11 -39.8(12)
C11 C12 C13 C14 -46.7(13)
C7 C12 C13 C14 136.4(9)
N11 C13 C14 C15 0.0(13)
C12 C13 C14 C15 -176.6(9)
N11 N12 C15 C14 1.1(13)
B1 N12 C15 C14 176.4(10)
N11 N12 C15 C16 -178.2(9)
B1 N12 C15 C16 -2.9(18)
C13 C14 C15 N12 -0.7(13)
C13 C14 C15 C16 178.6(10)
N12 C15 C16 C17 -47.0(13)
C14 C15 C16 C17 133.8(10)
N12 C15 C16 C21 134.6(10)
C14 C15 C16 C21 -44.6(13)
C21 C16 C17 C18 0.0
C15 C16 C17 C18 -178.4(6)
C16 C17 C18 C19 0.0
C17 C18 C19 C20 0.0
C18 C19 C20 C21 0.0
C19 C20 C21 C16 0.0
C17 C16 C21 C20 0.0
C15 C16 C21 C20 178.4(7)
C27 C22 C23 C24 0.0
C22 C23 C24 C25 0.0
C23 C24 C25 C26 0.0
C24 C25 C26 C27 0.0
C25 C26 C27 C22 0.0
C25 C26 C27 C28 174.7(6)
C23 C22 C27 C26 0.0
C23 C22 C27 C28 -174.5(6)
N22 N21 C28 C29 -1.2(9)
Fe1 N21 C28 C29 -169.7(6)
N22 N21 C28 C27 -177.8(7)
Fe1 N21 C28 C27 13.8(12)
C26 C27 C28 N21 -139.4(7)
C22 C27 C28 N21 35.2(9)
C26 C27 C28 C29 45.1(11)
C22 C27 C28 C29 -140.3(8)
N21 C28 C29 C30 1.6(9)
C27 C28 C29 C30 177.4(9)
C28 C29 C30 N22 -1.3(10)
C28 C29 C30 C31 -177.0(8)
N21 N22 C30 C29 0.5(10)
B1 N22 C30 C29 171.0(8)
N21 N22 C30 C31 176.6(7)
B1 N22 C30 C31 -12.9(14)
C29 C30 C31 C32 -50.0(11)
N22 C30 C31 C32 134.7(7)
C29 C30 C31 C36 133.2(9)
N22 C30 C31 C36 -42.1(10)
C36 C31 C32 C33 0.0
C30 C31 C32 C33 -176.9(7)
C31 C32 C33 C34 0.0
C32 C33 C34 C35 0.0
C33 C34 C35 C36 0.0
C34 C35 C36 C31 0.0
C32 C31 C36 C35 0.0
C30 C31 C36 C35 176.7(7)
C42 C37 C38 C39 0.0
C37 C38 C39 C40 0.0
C38 C39 C40 C41 0.0
C39 C40 C41 C42 0.0
C40 C41 C42 C37 0.0
C40 C41 C42 C43 -178.1(6)
C38 C37 C42 C41 0.0
C38 C37 C42 C43 178.1(6)
N32 N31 C43 C44 -1.5(12)
Fe1 N31 C43 C44 173.6(7)
N32 N31 C43 C42 -177.5(8)
Fe1 N31 C43 C42 -2.4(15)
C41 C42 C43 N31 132.2(8)
C37 C42 C43 N31 -45.9(11)
C41 C42 C43 C44 -43.0(12)
C37 C42 C43 C44 138.9(9)
N31 C43 C44 C45 3.0(12)
C42 C43 C44 C45 178.6(9)
N31 N32 C45 C44 2.5(12)
B1 N32 C45 C44 179.7(9)
N31 N32 C45 C46 175.8(9)
B1 N32 C45 C46 -6.9(18)
C43 C44 C45 N32 -3.2(12)
C43 C44 C45 C46 -176.4(10)
N32 C45 C46 C47 -51.2(13)
C44 C45 C46 C47 120.7(10)
N32 C45 C46 C51 131.0(9)
C44 C45 C46 C51 -57.0(13)
C51 C46 C47 C48 0.0
C45 C46 C47 C48 -177.7(8)
C46 C47 C48 C49 0.0
C47 C48 C49 C50 0.0
C48 C49 C50 C51 0.0
C49 C50 C51 C46 0.0
C47 C46 C51 C50 0.0
C45 C46 C51 C50 177.8(8)
N51 Fe2 O4 C4 83.3(9)
N61 Fe2 O4 C4 -78.3(9)
N41 Fe2 O4 C4 -177.0(8)
O5 Fe2 O4 C4 2.7(8)
O4 Fe2 O5 C5 3.3(6)
N51 Fe2 O5 C5 -127.1(6)
N61 Fe2 O5 C5 142.7(6)
N41 Fe2 O5 C5 18(14)
Fe2 O4 C4 O6 178.1(10)
Fe2 O4 C4 C5 -7.2(13)
Fe2 O5 C5 C6 177.4(7)
Fe2 O5 C5 C4 -7.8(10)
O6 C4 C5 O5 -174.5(10)
O4 C4 C5 O5 10.3(14)
O6 C4 C5 C6 0.5(16)
O4 C4 C5 C6 -174.8(9)
O4 Fe2 N41 C58 6.0(12)
N51 Fe2 N41 C58 136.6(11)
N61 Fe2 N41 C58 -133.4(11)
O5 Fe2 N41 C58 -9(15)
O4 Fe2 N41 N42 -170.3(7)
N51 Fe2 N41 N42 -39.8(8)
N61 Fe2 N41 N42 50.3(7)
O5 Fe2 N41 N42 175(100)
C58 N41 N42 C60 -0.1(12)
Fe2 N41 N42 C60 177.4(7)
C58 N41 N42 B2 175.2(9)
Fe2 N41 N42 B2 -7.3(12)
N52 B2 N42 C60 -121.6(11)
N62 B2 N42 C60 119.3(12)
N52 B2 N42 N41 64.3(12)
N62 B2 N42 N41 -54.8(12)
O4 Fe2 N51 C73 -32.2(12)
N61 Fe2 N51 C73 135.7(11)
N41 Fe2 N51 C73 -137.7(10)
O5 Fe2 N51 C73 41.7(11)
O4 Fe2 N51 N52 150.6(6)
N61 Fe2 N51 N52 -41.4(7)
N41 Fe2 N51 N52 45.2(8)
O5 Fe2 N51 N52 -135.4(7)
C73 N51 N52 C75 -0.3(12)
Fe2 N51 N52 C75 177.6(7)
C73 N51 N52 B2 178.5(9)
Fe2 N51 N52 B2 -3.5(11)
N42 B2 N52 C75 120.3(11)
N62 B2 N52 C75 -120.4(12)
N42 B2 N52 N51 -58.2(12)
N62 B2 N52 N51 61.1(11)
O4 Fe2 N61 C88 39.7(10)
N51 Fe2 N61 C88 -126.1(9)
N41 Fe2 N61 C88 144.2(9)
O5 Fe2 N61 C88 -34.9(9)
O4 Fe2 N61 N62 -150.7(5)
N51 Fe2 N61 N62 43.5(6)
N41 Fe2 N61 N62 -46.2(6)
O5 Fe2 N61 N62 134.7(6)
C88 N61 N62 C90 1.0(10)
Fe2 N61 N62 C90 -171.3(5)
C88 N61 N62 B2 172.2(7)
Fe2 N61 N62 B2 -0.1(9)
N42 B2 N62 C90 -130.0(9)
N52 B2 N62 C90 110.7(9)
N42 B2 N62 N61 60.6(10)
N52 B2 N62 N61 -58.6(9)
C57 C52 C53 C54 0.0
C52 C53 C54 C55 0.0
C53 C54 C55 C56 0.0
C54 C55 C56 C57 0.0
C55 C56 C57 C52 0.0
C55 C56 C57 C58 177.5(7)
C53 C52 C57 C56 0.0
C53 C52 C57 C58 -177.5(7)
N42 N41 C58 C59 2.2(12)
Fe2 N41 C58 C59 -174.3(8)
N42 N41 C58 C57 -177.6(8)
Fe2 N41 C58 C57 5.8(17)
C56 C57 C58 N41 -135.2(8)
C52 C57 C58 N41 42.4(12)
C56 C57 C58 C59 45.0(13)
C52 C57 C58 C59 -137.5(10)
N41 C58 C59 C60 -3.4(13)
C57 C58 C59 C60 176.4(10)
N41 N42 C60 C59 -2.1(13)
B2 N42 C60 C59 -176.7(10)
N41 N42 C60 C61 179.4(9)
B2 N42 C60 C61 4.8(18)
C58 C59 C60 N42 3.3(13)
C58 C59 C60 C61 -178.3(10)
N42 C60 C61 C62 -127.4(10)
C59 C60 C61 C62 54.4(13)
N42 C60 C61 C66 49.9(12)
C59 C60 C61 C66 -128.3(11)
C66 C61 C62 C63 0.0
C60 C61 C62 C63 177.3(6)
C61 C62 C63 C64 0.0
C62 C63 C64 C65 0.0
C63 C64 C65 C66 0.0
C64 C65 C66 C61 0.0
C62 C61 C66 C65 0.0
C60 C61 C66 C65 -177.2(7)
C72 C67 C68 C69 0.0
C67 C68 C69 C70 0.0
C68 C69 C70 C71 0.0
C69 C70 C71 C72 0.0
C70 C71 C72 C67 0.0
C70 C71 C72 C73 178.8(6)
C68 C67 C72 C71 0.0
C68 C67 C72 C73 -178.8(6)
N52 N51 C73 C74 -0.1(12)
Fe2 N51 C73 C74 -177.4(8)
N52 N51 C73 C72 179.5(8)
Fe2 N51 C73 C72 2.2(16)
C71 C72 C73 N51 -132.5(8)
C67 C72 C73 N51 46.3(11)
C71 C72 C73 C74 46.9(14)
C67 C72 C73 C74 -134.3(11)
N51 C73 C74 C75 0.4(14)
C72 C73 C74 C75 -179.1(10)
C73 C74 C75 N52 -0.6(14)
C73 C74 C75 C76 179.5(10)
N51 N52 C75 C74 0.6(13)
B2 N52 C75 C74 -178.1(10)
N51 N52 C75 C76 -179.5(8)
B2 N52 C75 C76 1.8(17)
C74 C75 C76 C77 -124.8(11)
N52 C75 C76 C77 55.4(13)
C74 C75 C76 C81 53.4(14)
N52 C75 C76 C81 -126.4(9)
C81 C76 C77 C78 0.0
C75 C76 C77 C78 178.1(8)
C76 C77 C78 C79 0.0
C77 C78 C79 C80 0.0
C78 C79 C80 C81 0.0
C79 C80 C81 C76 0.0
C77 C76 C81 C80 0.0
C75 C76 C81 C80 -178.2(8)
C87 C82 C83 C84 0.0
C82 C83 C84 C85 0.0
C83 C84 C85 C86 0.0
C84 C85 C86 C87 0.0
C85 C86 C87 C82 0.0
C85 C86 C87 C88 -173.5(6)
C83 C82 C87 C86 0.0
C83 C82 C87 C88 173.6(6)
N62 N61 C88 C89 -1.7(10)
Fe2 N61 C88 C89 168.6(6)
N62 N61 C88 C87 178.2(7)
Fe2 N61 C88 C87 -11.5(13)
C86 C87 C88 N61 138.5(7)
C82 C87 C88 N61 -35.0(10)
C86 C87 C88 C89 -41.6(10)
C82 C87 C88 C89 144.8(7)
N61 C88 C89 C90 1.7(9)
C87 C88 C89 C90 -178.2(8)
N61 N62 C90 C89 0.0(9)
B2 N62 C90 C89 -170.1(7)
N61 N62 C90 C91 -177.9(7)
B2 N62 C90 C91 12.0(13)
C88 C89 C90 N62 -1.0(9)
C88 C89 C90 C91 176.8(8)
N62 C90 C91 C92 -135.4(7)
C89 C90 C91 C92 47.2(10)
N62 C90 C91 C96 43.2(10)
C89 C90 C91 C96 -134.3(7)
C96 C91 C92 C93 0.0
C90 C91 C92 C93 178.6(6)
C91 C92 C93 C94 0.0
C92 C93 C94 C95 0.0
C93 C94 C95 C96 0.0
C94 C95 C96 C91 0.0
C92 C91 C96 C95 0.0
C90 C91 C96 C95 -178.5(7)
